data_1100889
loop_
_publ_author_name
'Cuffe, Laurence'
'Hudson, Richard D. A.'
'Gallagher, John F.'
'Jennings, Sarah'
'McAdam, C. John'
'Connelly, Rosamond B. T.'
'Manning, Anthony R.'
'Robinson, Brian. H.'
'Simpson, Jim'

_publ_section_title
;
 Synthesis, Structure, and Redox Chemistry of Ethenyl and Ethynyl
 Ferrocene Polyaromatic Dyads
;
_journal_coden_ASTM ORGND7
_journal_issue 9
_journal_name_full Organometallics
_journal_page_first 2051
_journal_page_last 2060
_journal_paper_doi 10.1021/om0492653
_journal_volume 24
_journal_year 2005
_chemical_formula_moiety 'C32 H20 Fe'
_chemical_formula_sum 'C32 H20 Fe'
_chemical_formula_weight 460.33
_space_group_IT_number 14
_symmetry_cell_setting monoclinic
_symmetry_space_group_name_Hall '-P 2ybc'
_symmetry_space_group_name_H-M 'P 1 21/c 1'
_atom_sites_solution_hydrogens geom
_atom_sites_solution_primary direct
_atom_sites_solution_secondary difmap
_cell_angle_alpha 90.00
_cell_angle_beta 99.609(1)
_cell_angle_gamma 90.00
_cell_formula_units_Z 4
_cell_length_a 11.421(1)
_cell_length_b 10.868(1)
_cell_length_c 17.2066(16)
_cell_measurement_reflns_used 7089
_cell_measurement_temperature 158(2)
_cell_measurement_theta_max 26.41
_cell_measurement_theta_min 2.75
_cell_volume 2105.8(3)
_diffrn_ambient_temperature 158(2)
_diffrn_detector_area_resol_mean ?
_diffrn_measurement_device_type 'CCD area detector'
_diffrn_measurement_method '\f and \w scans'
_diffrn_radiation_monochromator graphite
_diffrn_radiation_source 'fine-focus sealed tube'
_diffrn_radiation_type MoK\a
_diffrn_radiation_wavelength 0.71073
_diffrn_reflns_av_R_equivalents 0.0233
_diffrn_reflns_av_sigmaI/netI 0.0257
_diffrn_reflns_limit_h_max 14
_diffrn_reflns_limit_h_min -8
_diffrn_reflns_limit_k_max 13
_diffrn_reflns_limit_k_min -9
_diffrn_reflns_limit_l_max 20
_diffrn_reflns_limit_l_min -21
_diffrn_reflns_number 14350
_diffrn_reflns_theta_max 26.41
_diffrn_reflns_theta_min 2.75
_diffrn_standards_decay_% ?
_diffrn_standards_interval_count ?
_diffrn_standards_interval_time ?
_diffrn_standards_number ?
_exptl_absorpt_coefficient_mu 0.735
_exptl_absorpt_correction_T_max 1.000000
_exptl_absorpt_correction_T_min 0.722976
_exptl_absorpt_correction_type multi-scan
_exptl_absorpt_process_details 'SADABS Bruker 1997'
_exptl_crystal_colour orange
_exptl_crystal_density_diffrn 1.452
_exptl_crystal_density_meas ?
_exptl_crystal_density_method 'not measured'
_exptl_crystal_description prism
_exptl_crystal_F_000 952
_exptl_crystal_size_max 0.60
_exptl_crystal_size_mid 0.50
_exptl_crystal_size_min 0.38
_refine_ls_extinction_coef ?
_refine_ls_extinction_method none
_refine_ls_goodness_of_fit_ref 1.066
_refine_ls_hydrogen_treatment constr
_refine_ls_matrix_type full
_refine_ls_number_parameters 298
_refine_ls_number_reflns 4127
_refine_ls_number_restraints 0
_refine_ls_restrained_S_all 1.066
_refine_ls_R_factor_all 0.0891
_refine_ls_R_factor_gt 0.0754
_refine_ls_shift/su_max '< 0.001'
_refine_ls_shift/su_mean 0.000
_refine_ls_structure_factor_coef Fsqd
_refine_ls_weighting_details 'calc w=1/[\s^2^(Fo^2^)+(0.1183P)^2^+4.4913P] where P=(Fo^2^+2Fc^2^)/3'
_refine_ls_weighting_scheme calc
_refine_ls_wR_factor_gt 0.2192
_refine_ls_wR_factor_ref 0.2279
_reflns_number_gt 3284
_reflns_number_total 4127
_reflns_threshold_expression I>2\s(I)
_cod_depositor_comments
;
The following automatic conversions were performed:
'_symmetry_cell_setting' value 'Monoclinic' changed to 'monoclinic'
according to '/home/saulius/struct/CIF-dictionaries/cif_core.dic'
dictionary named 'cif_core.dic' version 2.4.1 from 2010-06-29.

Automatic conversion script
Id: cif_fix_enum 1527 2010-12-29 10:47:43Z saulius 
;
_cod_original_sg_symbol_H-M P21/c
_cod_database_code 1100889

loop_
_symmetry_equiv_pos_as_xyz
'x, y, z'
'-x, y+1/2, -z+1/2'
'-x, -y, -z'
'x, -y-1/2, z-1/2'

loop_
_atom_site_label
_atom_site_type_symbol
_atom_site_fract_x
_atom_site_fract_y
_atom_site_fract_z
_atom_site_U_iso_or_equiv
_atom_site_adp_type
_atom_site_occupancy
_atom_site_symmetry_multiplicity
_atom_site_calc_flag
_atom_site_refinement_flags
_atom_site_disorder_assembly
_atom_site_disorder_group
C1 C 0.6204(8) 0.4384(7) 0.2668(4) 0.085(2) Uani 1 1 d . . .
H1 H 0.6942 0.4159 0.2978 0.102 Uiso 1 1 calc R . .
C2 C 0.5460(7) 0.5297(7) 0.2847(4) 0.079(2) Uani 1 1 d . . .
H2 H 0.5594 0.5805 0.3302 0.095 Uiso 1 1 calc R . .
C3 C 0.4486(6) 0.5353(8) 0.2255(5) 0.092(2) Uani 1 1 d . . .
H3 H 0.3840 0.5909 0.2233 0.110 Uiso 1 1 calc R . .
C4 C 0.4609(7) 0.4453(8) 0.1691(5) 0.096(3) Uani 1 1 d . . .
H4 H 0.4061 0.4291 0.1223 0.115 Uiso 1 1 calc R . .
C5 C 0.5682(8) 0.3832(7) 0.1940(4) 0.091(2) Uani 1 1 d . . .
H5 H 0.5999 0.3174 0.1677 0.109 Uiso 1 1 calc R . .
Fe1 Fe 0.59609(6) 0.56551(7) 0.17901(4) 0.0498(3) Uani 1 1 d . . .
C6 C 0.7579(5) 0.6351(6) 0.1678(3) 0.0640(15) Uani 1 1 d . . .
H6 H 0.8324 0.6116 0.1973 0.077 Uiso 1 1 calc R . .
C7 C 0.6832(7) 0.7297(6) 0.1870(4) 0.078(2) Uani 1 1 d . . .
H7 H 0.6988 0.7814 0.2321 0.094 Uiso 1 1 calc R . .
C8 C 0.5833(7) 0.7345(6) 0.1290(4) 0.0751(18) Uani 1 1 d . . .
H8 H 0.5190 0.7903 0.1276 0.090 Uiso 1 1 calc R . .
C9 C 0.5927(5) 0.6437(5) 0.0728(3) 0.0628(14) Uani 1 1 d . . .
H9 H 0.5359 0.6271 0.0270 0.075 Uiso 1 1 calc R . .
C10 C 0.7007(5) 0.5810(5) 0.0956(3) 0.0550(12) Uani 1 1 d . . .
C11 C 0.7468(5) 0.4812(5) 0.0549(3) 0.0625(13) Uani 1 1 d . . .
C12 C 0.7882(5) 0.3976(6) 0.0207(3) 0.0658(14) Uani 1 1 d . . .
C13 C 0.8345(4) 0.2956(5) -0.0165(3) 0.0525(11) Uani 1 1 d . . .
C14 C 0.9304(5) 0.3119(5) -0.0544(3) 0.0543(12) Uani 1 1 d . . .
H14 H 0.9639 0.3917 -0.0560 0.065 Uiso 1 1 calc R . .
C15 C 0.9791(5) 0.2155(5) -0.0900(3) 0.0558(12) Uani 1 1 d . . .
H15 H 1.0449 0.2309 -0.1158 0.067 Uiso 1 1 calc R . .
C16 C 0.9346(4) 0.0954(4) -0.0895(3) 0.0439(10) Uani 1 1 d . . .
C17 C 0.9877(4) -0.0081(5) -0.1270(3) 0.0459(10) Uani 1 1 d . . .
C18 C 1.0831(5) 0.0064(6) -0.1661(3) 0.0605(13) Uani 1 1 d . . .
H18 H 1.1173 0.0856 -0.1688 0.073 Uiso 1 1 calc R . .
C19 C 1.1298(5) -0.0929(7) -0.2015(4) 0.0731(17) Uani 1 1 d . . .
H19 H 1.1939 -0.0790 -0.2292 0.088 Uiso 1 1 calc R . .
C20 C 1.0875(5) -0.2085(6) -0.1982(3) 0.0636(14) Uani 1 1 d . . .
H20 H 1.1226 -0.2748 -0.2221 0.076 Uiso 1 1 calc R . .
C21 C 0.9894(4) -0.2299(5) -0.1584(3) 0.0521(12) Uani 1 1 d . . .
C22 C 0.9423(5) -0.3491(5) -0.1527(3) 0.0615(14) Uani 1 1 d . . .
H22 H 0.9771 -0.4173 -0.1749 0.074 Uiso 1 1 calc R . .
C23 C 0.8476(5) -0.3666(5) -0.1157(4) 0.0651(15) Uani 1 1 d . . .
H23 H 0.8153 -0.4468 -0.1134 0.078 Uiso 1 1 calc R . .
C24 C 0.7968(4) -0.2675(5) -0.0809(3) 0.0564(12) Uani 1 1 d . . .
H24 H 0.7309 -0.2823 -0.0550 0.068 Uiso 1 1 calc R . .
C25 C 0.8403(4) -0.1484(4) -0.0833(3) 0.0432(10) Uani 1 1 d . . .
C26 C 0.7888(4) -0.0452(4) -0.0455(3) 0.0444(10) Uani 1 1 d . . .
C27 C 0.6958(5) -0.0626(5) -0.0046(3) 0.0594(13) Uani 1 1 d . . .
H27 H 0.6644 -0.1430 -0.0012 0.071 Uiso 1 1 calc R . .
C28 C 0.6470(5) 0.0348(6) 0.0320(4) 0.0664(15) Uani 1 1 d . . .
H28 H 0.5844 0.0196 0.0609 0.080 Uiso 1 1 calc R . .
C29 C 0.6888(4) 0.1531(5) 0.0267(3) 0.0576(13) Uani 1 1 d . . .
H29 H 0.6531 0.2196 0.0499 0.069 Uiso 1 1 calc R . .
C30 C 0.7853(4) 0.1746(5) -0.0138(3) 0.0473(10) Uani 1 1 d . . .
C31 C 0.8366(4) 0.0753(4) -0.0502(3) 0.0428(10) Uani 1 1 d . . .
C32 C 0.9389(4) -0.1281(4) -0.1233(2) 0.0427(10) Uani 1 1 d . . .

loop_
_atom_site_aniso_label
_atom_site_aniso_U_11
_atom_site_aniso_U_22
_atom_site_aniso_U_33
_atom_site_aniso_U_23
_atom_site_aniso_U_13
_atom_site_aniso_U_12
C1 0.113(6) 0.085(5) 0.057(4) 0.010(3) 0.015(4) -0.029(4)
C2 0.091(5) 0.105(5) 0.048(3) -0.014(3) 0.031(3) -0.039(4)
C3 0.065(4) 0.131(6) 0.091(5) -0.024(5) 0.047(4) -0.034(4)
C4 0.081(5) 0.133(7) 0.078(4) -0.034(4) 0.031(4) -0.072(5)
C5 0.128(7) 0.073(4) 0.083(5) -0.013(4) 0.048(5) -0.050(4)
Fe1 0.0527(4) 0.0598(5) 0.0397(4) -0.0109(3) 0.0159(3) -0.0186(3)
C6 0.063(3) 0.074(4) 0.060(3) -0.011(3) 0.025(3) -0.028(3)
C7 0.106(5) 0.068(4) 0.072(4) -0.022(3) 0.047(4) -0.042(4)
C8 0.097(5) 0.059(3) 0.079(4) 0.000(3) 0.045(4) 0.007(3)
C9 0.075(4) 0.069(3) 0.049(3) 0.005(3) 0.026(3) 0.008(3)
C10 0.066(3) 0.054(3) 0.050(3) 0.001(2) 0.026(2) -0.008(2)
C11 0.074(4) 0.060(3) 0.056(3) -0.001(3) 0.016(3) -0.002(3)
C12 0.071(4) 0.069(3) 0.056(3) -0.002(3) 0.009(3) 0.003(3)
C13 0.056(3) 0.053(3) 0.045(3) -0.002(2) 0.000(2) 0.007(2)
C14 0.061(3) 0.044(3) 0.057(3) 0.007(2) 0.009(2) -0.005(2)
C15 0.055(3) 0.058(3) 0.056(3) 0.005(2) 0.012(2) -0.004(2)
C16 0.046(2) 0.046(2) 0.036(2) 0.0046(18) -0.0034(18) -0.0035(19)
C17 0.040(2) 0.060(3) 0.036(2) 0.008(2) 0.0011(17) 0.003(2)
C18 0.057(3) 0.071(4) 0.056(3) 0.015(3) 0.016(2) 0.002(3)
C19 0.058(3) 0.103(5) 0.064(4) 0.014(3) 0.025(3) 0.021(3)
C20 0.062(3) 0.075(4) 0.053(3) 0.001(3) 0.011(2) 0.021(3)
C21 0.046(2) 0.067(3) 0.039(2) -0.005(2) -0.0017(19) 0.012(2)
C22 0.059(3) 0.059(3) 0.060(3) -0.018(3) -0.006(2) 0.014(2)
C23 0.064(3) 0.049(3) 0.076(4) -0.010(3) -0.006(3) -0.005(2)
C24 0.048(3) 0.057(3) 0.063(3) -0.004(2) 0.005(2) -0.012(2)
C25 0.038(2) 0.051(3) 0.039(2) -0.0050(19) 0.0006(17) -0.0006(18)
C26 0.040(2) 0.052(3) 0.038(2) -0.0051(19) -0.0012(18) -0.0054(18)
C27 0.053(3) 0.065(3) 0.063(3) -0.015(3) 0.018(2) -0.014(2)
C28 0.049(3) 0.085(4) 0.070(4) -0.017(3) 0.023(3) -0.014(3)
C29 0.046(3) 0.070(3) 0.057(3) -0.014(3) 0.009(2) 0.004(2)
C30 0.044(2) 0.055(3) 0.039(2) -0.003(2) -0.0028(18) -0.002(2)
C31 0.037(2) 0.053(3) 0.035(2) -0.0020(19) -0.0034(17) 0.0025(19)
C32 0.039(2) 0.055(3) 0.031(2) 0.0001(18) -0.0032(16) 0.0019(19)

loop_
_atom_type_symbol
_atom_type_description
_atom_type_scat_dispersion_real
_atom_type_scat_dispersion_imag
_atom_type_scat_source
C C 0.0033 0.0016 'International Tables Vol C Tables 4.2.6.8 and 6.1.1.4'
H H 0.0000 0.0000 'International Tables Vol C Tables 4.2.6.8 and 6.1.1.4'
Fe Fe 0.3463 0.8444 'International Tables Vol C Tables 4.2.6.8 and 6.1.1.4'
